data_8106652
loop_
_publ_author_name
'Liu, Qiu-Xia'
'Li, Guan-Feng'

_publ_section_title
;
 Crystal structure of
 poly[\m2-acetato-\k3-O,O&#x2032;:O&#x2032;)diaqua(\m3-isophthalato-\k4
 O,O&#x2032;:O&#x2032;&#x2032;:O&#x2032;&#x2032;&#x2032;)yttrium(III)]
 monohydrate, C20H24O17Y2
;
_journal_issue 5
_journal_name_full 'Zeitschrift f\"ur Kristallographie - New Crystal Structures'
_journal_page_first 715
_journal_page_last 716
_journal_paper_doi 10.1515/ncrs-2016-0362
_journal_volume 232
_journal_year 2017
_chemical_formula_sum 'C20 H24 O17 Y2'
_chemical_formula_weight 714.21
_space_group_IT_number 14
_space_group_name_Hall '-P 2ybc'
_space_group_name_H-M_alt 'P 1 21/c 1'
_symmetry_cell_setting monoclinic
_symmetry_space_group_name_H-M 'P 1 21/c 1'
_atom_sites_solution_hydrogens geom
_atom_sites_solution_primary direct
_atom_sites_solution_secondary difmap
_cell_angle_alpha 90.00
_cell_angle_beta 93.967(3)
_cell_angle_gamma 90.00
_cell_formula_units_Z 2
_cell_length_a 10.347(2)
_cell_length_b 12.314(3)
_cell_length_c 10.090(2)
_cell_measurement_reflns_used 2268
_cell_measurement_temperature 296(2)
_cell_measurement_theta_max 27.16
_cell_measurement_theta_min 2.57
_cell_volume 1282.5(5)
_computing_cell_refinement 'Bruker SMART'
_computing_data_collection 'Bruker SMART'
_computing_data_reduction 'Bruker SAINT'
_computing_molecular_graphics 'Bruker SHELXTL'
_computing_publication_material 'Bruker SHELXTL'
_computing_structure_refinement 'SHELXL-97 (Sheldrick, 1997)'
_computing_structure_solution 'SHELXS-97 (Sheldrick, 1990)'
_diffrn_ambient_temperature 296(2)
_diffrn_measured_fraction_theta_full 0.994
_diffrn_measured_fraction_theta_max 0.994
_diffrn_measurement_device_type 'CCD area detector'
_diffrn_measurement_method 'phi and omega scans'
_diffrn_radiation_monochromator graphite
_diffrn_radiation_source 'fine-focus sealed tube'
_diffrn_radiation_type MoK\a
_diffrn_radiation_wavelength 0.71073
_diffrn_reflns_av_R_equivalents 0.0256
_diffrn_reflns_av_sigmaI/netI 0.0360
_diffrn_reflns_limit_h_max 12
_diffrn_reflns_limit_h_min -8
_diffrn_reflns_limit_k_max 10
_diffrn_reflns_limit_k_min -14
_diffrn_reflns_limit_l_max 12
_diffrn_reflns_limit_l_min -12
_diffrn_reflns_number 6019
_diffrn_reflns_theta_full 25.50
_diffrn_reflns_theta_max 25.50
_diffrn_reflns_theta_min 2.57
_diffrn_standards_decay_% 0
_diffrn_standards_interval_count 0
_diffrn_standards_interval_time 0
_diffrn_standards_number 0
_exptl_absorpt_coefficient_mu 4.584
_exptl_absorpt_correction_T_max 0.4058
_exptl_absorpt_correction_T_min 0.2321
_exptl_absorpt_correction_type multi-scan
_exptl_absorpt_process_details sadabs
_exptl_crystal_colour colourless
_exptl_crystal_density_diffrn 1.849
_exptl_crystal_density_method 'not measured'
_exptl_crystal_description block
_exptl_crystal_F_000 716
_exptl_crystal_size_max 0.45
_exptl_crystal_size_mid 0.32
_exptl_crystal_size_min 0.24
_refine_diff_density_max 0.498
_refine_diff_density_min -0.416
_refine_diff_density_rms 0.078
_refine_ls_extinction_method none
_refine_ls_goodness_of_fit_ref 0.998
_refine_ls_hydrogen_treatment constr
_refine_ls_matrix_type full
_refine_ls_number_parameters 182
_refine_ls_number_reflns 2375
_refine_ls_number_restraints 0
_refine_ls_restrained_S_all 0.998
_refine_ls_R_factor_all 0.0453
_refine_ls_R_factor_gt 0.0292
_refine_ls_shift/su_max 0.000
_refine_ls_shift/su_mean 0.000
_refine_ls_structure_factor_coef Fsqd
_refine_ls_weighting_details 'calc w=1/[\s^2^(Fo^2^)+(0.0228P)^2^+2.0780P] where P=(Fo^2^+2Fc^2^)/3'
_refine_ls_weighting_scheme calc
_refine_ls_wR_factor_gt 0.0579
_refine_ls_wR_factor_ref 0.0637
_reflns_number_gt 1908
_reflns_number_total 2375
_reflns_threshold_expression >2sigma(I)
_cod_data_source_file suppl_ncrs-2016-0362_suppl.cif
_cod_data_source_block a
_cod_depositor_comments
;
The following automatic conversions were performed:

data item '_symmetry_cell_setting' value 'Monoclinic' was changed to
'monoclinic' in accordance with the built-in table derived from the
CIF Core dictionary named 'cif_core.dic' version 2.4.5 last updated
on 2014-11-21.

Automatic conversion script
Id: cif_fix_values 8738 2021-04-28 16:35:53Z antanas 
;
_cod_original_sg_symbol_H-M P2(1)/c
_cod_database_code 8106652

loop_
_symmetry_equiv_pos_as_xyz
'x, y, z'
'-x, y+1/2, -z+1/2'
'-x, -y, -z'
'x, -y-1/2, z-1/2'

loop_
_atom_site_label
_atom_site_type_symbol
_atom_site_fract_x
_atom_site_fract_y
_atom_site_fract_z
_atom_site_U_iso_or_equiv
_atom_site_adp_type
_atom_site_occupancy
_atom_site_symmetry_multiplicity
_atom_site_calc_flag
_atom_site_refinement_flags
_atom_site_disorder_assembly
_atom_site_disorder_group
Y1 Y 0.62757(3) -0.14040(2) -0.00463(3) 0.01505(10) Uani 1 1 d . . .
O1 O 0.5972(7) 0.5077(5) 0.0930(6) 0.0639(19) Uani 0.50 1 d P . .
H5W H 0.6025 0.5265 0.1715 0.096 Uiso 0.50 1 d PR . .
H6W H 0.5626 0.4478 0.0762 0.096 Uiso 0.50 1 d PR . .
O2 O 0.4828(2) -0.1344(2) -0.1940(2) 0.0362(6) Uani 1 1 d . . .
H1W H 0.4260 -0.0862 -0.2014 0.054 Uiso 1 1 d R . .
H2W H 0.4643 -0.1828 -0.2492 0.054 Uiso 1 1 d R . .
O3 O 0.5856(3) -0.3266(2) -0.0865(2) 0.0360(6) Uani 1 1 d . . .
H3W H 0.6244 -0.3550 -0.1468 0.054 Uiso 1 1 d R . .
H4W H 0.6136 -0.3659 -0.0245 0.054 Uiso 1 1 d R . .
O4 O 0.5963(2) 0.04312(19) -0.0625(2) 0.0278(6) Uani 1 1 d . . .
O5 O 0.5498(2) 0.20939(19) -0.1161(2) 0.0263(5) Uani 1 1 d . . .
O6 O 0.6725(2) -0.04256(18) 0.2072(2) 0.0211(5) Uani 1 1 d . . .
O7 O 0.8304(2) -0.0533(2) 0.0730(2) 0.0291(6) Uani 1 1 d . . .
O8 O 1.2308(2) 0.1622(2) 0.1652(2) 0.0310(6) Uani 1 1 d . . .
O9 O 1.2735(2) 0.23537(19) 0.3629(2) 0.0283(6) Uani 1 1 d . . .
C1 C 0.7895(3) -0.0197(3) 0.1790(3) 0.0205(7) Uani 1 1 d . . .
C2 C 0.8731(3) 0.0474(3) 0.2726(3) 0.0219(7) Uani 1 1 d . . .
C3 C 0.8347(4) 0.0739(3) 0.3982(3) 0.0391(10) Uani 1 1 d . . .
H3 H 0.7553 0.0496 0.4243 0.047 Uiso 1 1 calc R . .
C4 C 0.9133(4) 0.1355(4) 0.4836(4) 0.0540(13) Uani 1 1 d . . .
H4 H 0.8872 0.1521 0.5676 0.065 Uiso 1 1 calc R . .
C5 C 1.0313(4) 0.1731(3) 0.4452(3) 0.0386(10) Uani 1 1 d . . .
H5 H 1.0836 0.2156 0.5032 0.046 Uiso 1 1 calc R . .
C6 C 1.0717(3) 0.1474(3) 0.3205(3) 0.0212(7) Uani 1 1 d . . .
C7 C 0.9921(3) 0.0846(3) 0.2342(3) 0.0207(7) Uani 1 1 d . . .
H7 H 1.0184 0.0674 0.1505 0.025 Uiso 1 1 calc R . .
C8 C 1.2008(3) 0.1849(3) 0.2798(3) 0.0177(7) Uani 1 1 d . . .
C9 C 0.6246(3) 0.1293(3) -0.1193(3) 0.0242(8) Uani 1 1 d . . .
C10 C 0.7460(5) 0.1361(4) -0.1895(6) 0.087(2) Uani 1 1 d . . .
H10A H 0.8181 0.1145 -0.1303 0.131 Uiso 1 1 calc R . .
H10B H 0.7586 0.2094 -0.2183 0.131 Uiso 1 1 calc R . .
H10C H 0.7399 0.0887 -0.2652 0.131 Uiso 1 1 calc R . .

loop_
_atom_site_aniso_label
_atom_site_aniso_U_11
_atom_site_aniso_U_22
_atom_site_aniso_U_33
_atom_site_aniso_U_23
_atom_site_aniso_U_13
_atom_site_aniso_U_12
Y1 0.01454(15) 0.01534(16) 0.01534(14) 0.00092(14) 0.00154(10) -0.00115(15)
O1 0.097(5) 0.043(4) 0.055(4) -0.004(3) 0.029(4) -0.017(4)
O2 0.0408(15) 0.0304(15) 0.0351(13) -0.0173(12) -0.0146(11) 0.0159(13)
O3 0.0522(18) 0.0277(15) 0.0282(12) -0.0054(11) 0.0042(12) 0.0017(13)
O4 0.0334(14) 0.0199(14) 0.0297(12) 0.0060(10) -0.0019(10) -0.0049(11)
O5 0.0217(13) 0.0246(14) 0.0335(12) 0.0068(11) 0.0079(10) 0.0054(11)
O6 0.0139(11) 0.0230(13) 0.0264(11) -0.0004(10) 0.0019(9) -0.0039(10)
O7 0.0217(13) 0.0392(16) 0.0269(12) -0.0111(11) 0.0058(10) -0.0100(12)
O8 0.0225(13) 0.0504(18) 0.0210(11) -0.0075(11) 0.0075(9) -0.0089(12)
O9 0.0202(13) 0.0298(15) 0.0347(13) -0.0122(11) 0.0001(10) -0.0096(11)
C1 0.0185(18) 0.0204(19) 0.0221(16) 0.0009(14) -0.0008(14) -0.0017(15)
C2 0.0156(17) 0.0257(19) 0.0244(16) -0.0026(14) 0.0021(13) -0.0046(15)
C3 0.028(2) 0.056(3) 0.0342(19) -0.0144(19) 0.0141(16) -0.022(2)
C4 0.045(2) 0.088(4) 0.0320(19) -0.029(2) 0.0224(18) -0.034(3)
C5 0.031(2) 0.058(3) 0.0276(17) -0.0208(18) 0.0082(16) -0.021(2)
C6 0.0198(17) 0.0235(18) 0.0207(14) -0.0025(14) 0.0028(13) -0.0030(16)
C7 0.0206(17) 0.025(2) 0.0163(14) -0.0024(14) 0.0022(13) -0.0015(16)
C8 0.0159(17) 0.0166(17) 0.0205(15) 0.0002(13) 0.0001(13) 0.0014(14)
C9 0.0219(18) 0.022(2) 0.0290(16) 0.0047(15) 0.0073(14) -0.0001(16)
C10 0.066(3) 0.051(3) 0.155(6) 0.037(4) 0.081(4) 0.021(3)

loop_
_atom_type_symbol
_atom_type_description
_atom_type_scat_dispersion_real
_atom_type_scat_dispersion_imag
_atom_type_scat_source
C C 0.0033 0.0016 'International Tables Vol C Tables 4.2.6.8 and 6.1.1.4'
H H 0.0000 0.0000 'International Tables Vol C Tables 4.2.6.8 and 6.1.1.4'
O O 0.0106 0.0060 'International Tables Vol C Tables 4.2.6.8 and 6.1.1.4'
Y Y -2.7962 3.5667 'International Tables Vol C Tables 4.2.6.8 and 6.1.1.4'

loop_
_geom_angle_atom_site_label_1
_geom_angle_atom_site_label_2
_geom_angle_atom_site_label_3
_geom_angle
_geom_angle_site_symmetry_1
_geom_angle_site_symmetry_3
O8 Y1 O9 94.82(9) 3_755 2_745
O8 Y1 O2 80.23(9) 3_755 .
O9 Y1 O2 139.74(9) 2_745 .
O8 Y1 O4 91.19(9) 3_755 .
O9 Y1 O4 147.81(8) 2_745 .
O2 Y1 O4 72.45(8) . .
O8 Y1 O5 149.73(9) 3_755 3_655
O9 Y1 O5 76.89(8) 2_745 3_655
O2 Y1 O5 87.55(9) . 3_655
O4 Y1 O5 111.44(8) . 3_655
O8 Y1 O7 72.40(8) 3_755 .
O9 Y1 O7 75.85(8) 2_745 .
O2 Y1 O7 137.30(9) . .
O4 Y1 O7 75.95(8) . .
O5 Y1 O7 131.11(7) 3_655 .
O8 Y1 O3 76.05(9) 3_755 .
O9 Y1 O3 69.41(8) 2_745 .
O2 Y1 O3 70.64(8) . .
O4 Y1 O3 142.44(8) . .
O5 Y1 O3 73.79(8) 3_655 .
O7 Y1 O3 130.14(8) . .
O8 Y1 O6 125.59(8) 3_755 .
O9 Y1 O6 74.68(8) 2_745 .
O2 Y1 O6 139.55(8) . .
O4 Y1 O6 76.13(7) . .
O5 Y1 O6 80.79(7) 3_655 .
O7 Y1 O6 53.19(7) . .
O3 Y1 O6 139.64(7) . .
O8 Y1 O4 145.76(8) 3_755 3_655
O9 Y1 O4 119.23(7) 2_745 3_655
O2 Y1 O4 71.56(8) . 3_655
O4 Y1 O4 62.36(9) . 3_655
O5 Y1 O4 49.12(7) 3_655 3_655
O7 Y1 O4 116.95(8) . 3_655
O3 Y1 O4 110.96(8) . 3_655
O6 Y1 O4 71.58(7) . 3_655
O8 Y1 C9 158.81(9) 3_755 3_655
O9 Y1 C9 97.78(9) 2_745 3_655
O2 Y1 C9 79.14(9) . 3_655
O4 Y1 C9 87.18(9) . 3_655
O5 Y1 C9 24.27(8) 3_655 3_655
O7 Y1 C9 127.29(8) . 3_655
O3 Y1 C9 92.54(9) . 3_655
O6 Y1 C9 74.45(8) . 3_655
O4 Y1 C9 24.86(8) 3_655 3_655
H5W O1 H6W 116.4 . .
Y1 O2 H1W 120.0 . .
Y1 O2 H2W 129.0 . .
H1W O2 H2W 108.9 . .
Y1 O3 H3W 123.7 . .
Y1 O3 H4W 104.2 . .
H3W O3 H4W 98.4 . .
C9 O4 Y1 153.8(2) . .
C9 O4 Y1 88.35(19) . 3_655
Y1 O4 Y1 117.64(9) . 3_655
C9 O5 Y1 103.14(19) . 3_655
C1 O6 Y1 92.20(17) . .
C1 O7 Y1 94.89(19) . .
C8 O8 Y1 154.0(2) . 3_755
C8 O9 Y1 166.6(2) . 2_755
O7 C1 O6 119.7(3) . .
O7 C1 C2 120.8(3) . .
O6 C1 C2 119.6(3) . .
C3 C2 C7 119.3(3) . .
C3 C2 C1 121.2(3) . .
C7 C2 C1 119.5(3) . .
C4 C3 C2 120.5(3) . .
C4 C3 H3 119.8 . .
C2 C3 H3 119.8 . .
C3 C4 C5 120.3(3) . .
C3 C4 H4 119.8 . .
C5 C4 H4 119.8 . .
C4 C5 C6 120.2(3) . .
C4 C5 H5 119.9 . .
C6 C5 H5 119.9 . .
C5 C6 C7 119.4(3) . .
C5 C6 C8 120.5(3) . .
C7 C6 C8 120.0(3) . .
C6 C7 C2 120.3(3) . .
C6 C7 H7 119.8 . .
C2 C7 H7 119.8 . .
O9 C8 O8 123.7(3) . .
O9 C8 C6 118.4(3) . .
O8 C8 C6 117.9(3) . .
O4 C9 O5 119.4(3) . .
O4 C9 C10 119.9(3) . .
O5 C9 C10 120.7(3) . .
O4 C9 Y1 66.79(17) . 3_655
O5 C9 Y1 52.60(15) . 3_655
C10 C9 Y1 173.1(3) . 3_655
C9 C10 H10A 109.5 . .
C9 C10 H10B 109.5 . .
H10A C10 H10B 109.5 . .
C9 C10 H10C 109.5 . .
H10A C10 H10C 109.5 . .
H10B C10 H10C 109.5 . .

loop_
_geom_bond_atom_site_label_1
_geom_bond_atom_site_label_2
_geom_bond_distance
_geom_bond_site_symmetry_2
Y1 O8 2.274(2) 3_755
Y1 O9 2.287(2) 2_745
Y1 O2 2.347(2) .
Y1 O4 2.351(2) .
Y1 O5 2.426(2) 3_655
Y1 O7 2.437(2) .
Y1 O3 2.466(2) .
Y1 O6 2.470(2) .
Y1 O4 2.735(2) 3_655
Y1 C9 2.974(3) 3_655
O1 H5W 0.8237 .
O1 H6W 0.8332 .
O2 H1W 0.8346 .
O2 H2W 0.8284 .
O3 H3W 0.8291 .
O3 H4W 0.8273 .
O4 C9 1.251(4) .
O4 Y1 2.735(2) 3_655
O5 C9 1.255(4) .
O5 Y1 2.426(2) 3_655
O6 C1 1.293(4) .
O7 C1 1.248(4) .
O8 C8 1.250(4) .
O8 Y1 2.274(2) 3_755
O9 C8 1.252(4) .
O9 Y1 2.287(2) 2_755
C1 C2 1.487(4) .
C2 C3 1.392(4) .
C2 C7 1.394(4) .
C3 C4 1.372(5) .
C3 H3 0.9300 .
C4 C5 1.386(5) .
C4 H4 0.9300 .
C5 C6 1.390(4) .
C5 H5 0.9300 .
C6 C7 1.391(4) .
C6 C8 1.498(4) .
C7 H7 0.9300 .
C9 C10 1.486(5) .
C9 Y1 2.974(3) 3_655
C10 H10A 0.9600 .
C10 H10B 0.9600 .
C10 H10C 0.9600 .

loop_
_geom_hbond_atom_site_label_D
_geom_hbond_atom_site_label_H
_geom_hbond_atom_site_label_A
_geom_hbond_distance_DH
_geom_hbond_distance_HA
_geom_hbond_distance_DA
_geom_hbond_angle_DHA
_geom_hbond_site_symmetry_A
C10 H10C O1 0.96 2.31 3.139(10) 144.0 4_565
O3 H4W O9 0.83 2.31 2.710(3) 110.7 2_745
O3 H4W O1 0.83 1.97 2.725(6) 151.2 1_545
O3 H3W O6 0.83 2.03 2.827(3) 162.0 4
O2 H2W O5 0.83 1.90 2.719(3) 170.6 2_644
O2 H1W O6 0.83 1.88 2.705(3) 167.8 3_655
O1 H6W O3 0.83 2.15 2.922(7) 154.8 3_655
O1 H5W O2 0.82 2.32 2.967(6) 136.2 4_566
O3 H4W O9 0.83 2.31 2.710(3) 110.7 2_745
O3 H4W O1 0.83 1.97 2.725(6) 151.2 1_545
O3 H3W O6 0.83 2.03 2.827(3) 162.0 4
O2 H2W O5 0.83 1.90 2.719(3) 170.6 2_644
O2 H1W O6 0.83 1.88 2.705(3) 167.8 3_655
O1 H6W O3 0.83 2.15 2.922(7) 154.8 3_655
O1 H5W O2 0.82 2.32 2.967(6) 136.2 4_566

loop_
_geom_torsion_atom_site_label_1
_geom_torsion_atom_site_label_2
_geom_torsion_atom_site_label_3
_geom_torsion_atom_site_label_4
_geom_torsion
_geom_torsion_site_symmetry_1
_geom_torsion_site_symmetry_2
_geom_torsion_site_symmetry_3
_geom_torsion_site_symmetry_4
O8 Y1 O4 C9 -14.3(5) 3_755 . . .
O9 Y1 O4 C9 86.7(5) 2_745 . . .
O2 Y1 O4 C9 -93.7(5) . . . .
O5 Y1 O4 C9 -173.7(5) 3_655 . . .
O7 Y1 O4 C9 57.2(5) . . . .
O3 Y1 O4 C9 -82.7(5) . . . .
O6 Y1 O4 C9 112.2(5) . . . .
O4 Y1 O4 C9 -171.6(5) 3_655 . . .
C9 Y1 O4 C9 -173.2(4) 3_655 . . .
O8 Y1 O4 Y1 157.30(10) 3_755 . . 3_655
O9 Y1 O4 Y1 -101.70(15) 2_745 . . 3_655
O2 Y1 O4 Y1 77.94(10) . . . 3_655
O5 Y1 O4 Y1 -2.13(11) 3_655 . . 3_655
O7 Y1 O4 Y1 -131.18(10) . . . 3_655
O3 Y1 O4 Y1 88.93(14) . . . 3_655
O6 Y1 O4 Y1 -76.23(9) . . . 3_655
O4 Y1 O4 Y1 0.0 3_655 . . 3_655
C9 Y1 O4 Y1 -1.56(10) 3_655 . . 3_655
O8 Y1 O6 C1 -0.4(2) 3_755 . . .
O9 Y1 O6 C1 84.53(18) 2_745 . . .
O2 Y1 O6 C1 -121.54(19) . . . .
O4 Y1 O6 C1 -81.72(18) . . . .
O5 Y1 O6 C1 163.35(19) 3_655 . . .
O7 Y1 O6 C1 0.95(17) . . . .
O3 Y1 O6 C1 112.23(19) . . . .
O4 Y1 O6 C1 -146.80(19) 3_655 . . .
C9 Y1 O6 C1 -172.65(19) 3_655 . . .
O8 Y1 O7 C1 177.9(2) 3_755 . . .
O9 Y1 O7 C1 -82.3(2) 2_745 . . .
O2 Y1 O7 C1 125.21(19) . . . .
O4 Y1 O7 C1 82.0(2) . . . .
O5 Y1 O7 C1 -24.3(2) 3_655 . . .
O3 Y1 O7 C1 -128.86(19) . . . .
O6 Y1 O7 C1 -0.98(18) . . . .
O4 Y1 O7 C1 33.6(2) 3_655 . . .
C9 Y1 O7 C1 6.8(2) 3_655 . . .
Y1 O7 C1 O6 1.7(3) . . . .
Y1 O7 C1 C2 -177.5(3) . . . .
Y1 O6 C1 O7 -1.7(3) . . . .
Y1 O6 C1 C2 177.6(3) . . . .
O7 C1 C2 C3 -171.9(3) . . . .
O6 C1 C2 C3 8.8(5) . . . .
O7 C1 C2 C7 8.1(5) . . . .
O6 C1 C2 C7 -171.1(3) . . . .
C7 C2 C3 C4 -0.3(6) . . . .
C1 C2 C3 C4 179.7(4) . . . .
C2 C3 C4 C5 0.7(7) . . . .
C3 C4 C5 C6 -0.8(7) . . . .
C4 C5 C6 C7 0.6(6) . . . .
C4 C5 C6 C8 -178.1(4) . . . .
C5 C6 C7 C2 -0.2(5) . . . .
C8 C6 C7 C2 178.5(3) . . . .
C3 C2 C7 C6 0.1(5) . . . .
C1 C2 C7 C6 -180.0(3) . . . .
Y1 O9 C8 O8 108.1(9) 2_755 . . .
Y1 O9 C8 C6 -73.2(10) 2_755 . . .
Y1 O8 C8 O9 16.0(7) 3_755 . . .
Y1 O8 C8 C6 -162.6(4) 3_755 . . .
C5 C6 C8 O9 3.2(5) . . . .
C7 C6 C8 O9 -175.5(3) . . . .
C5 C6 C8 O8 -178.0(3) . . . .
C7 C6 C8 O8 3.3(5) . . . .
Y1 O4 C9 O5 174.4(3) . . . .
Y1 O4 C9 O5 1.8(3) 3_655 . . .
Y1 O4 C9 C10 -5.8(8) . . . .
Y1 O4 C9 C10 -178.3(4) 3_655 . . .
Y1 O4 C9 Y1 172.6(5) . . . 3_655
Y1 O5 C9 O4 -2.1(4) 3_655 . . .
Y1 O5 C9 C10 178.0(4) 3_655 . . .
